data_8106847
loop_
_publ_author_name
'Gou, Lei'
'Liu, Dan'
'Zhao, Kun'
'Yi-Yang, Mao'

_publ_section_title
;
 Crystal structure of bis(1-ethyl-3-methylimidazolium)
 tetrabromidocadmate(II), [C6H11N2]2[CdBr4]
;
_journal_issue 1
_journal_name_full 'Zeitschrift f\"ur Kristallographie - New Crystal Structures'
_journal_page_first 271
_journal_page_last 272
_journal_paper_doi 10.1515/ncrs-2015-0117
_journal_volume 231
_journal_year 2016
_chemical_formula_sum 'C12 H22 Br4 Cd N4'
_chemical_formula_weight 654.38
_chemical_name_systematic
; 
 bis(1-ethyl-3-methylimidazolium) tetrabromidocadmate(II) 
;
_space_group_IT_number 14
_space_group_name_Hall '-P 2ybc'
_space_group_name_H-M_alt 'P 1 21/c 1'
_symmetry_cell_setting monoclinic
_symmetry_space_group_name_H-M 'P 1 21/c 1'
_atom_sites_solution_hydrogens geom
_atom_sites_solution_primary direct
_atom_sites_solution_secondary difmap
_audit_creation_method SHELXL-97
_cell_angle_alpha 90.00
_cell_angle_beta 94.241(3)
_cell_angle_gamma 90.00
_cell_formula_units_Z 4
_cell_length_a 13.8943(17)
_cell_length_b 10.2820(13)
_cell_length_c 14.7986(18)
_cell_measurement_temperature 273(2)
_cell_volume 2108.4(5)
_computing_cell_refinement 'Bruker SMART'
_computing_data_collection 'Bruker SMART'
_computing_data_reduction 'Bruker SAINT'
_computing_molecular_graphics 'Bruker SHELXTL'
_computing_publication_material 'Bruker SHELXTL'
_computing_structure_refinement 'SHELXL-97 (Sheldrick, 1997)'
_computing_structure_solution 'SHELXS-97 (Sheldrick, 1990)'
_diffrn_ambient_temperature 273(2)
_diffrn_measured_fraction_theta_full 0.995
_diffrn_measured_fraction_theta_max 0.995
_diffrn_measurement_device_type 'CCD area detector'
_diffrn_measurement_method 'phi and omega scans'
_diffrn_radiation_monochromator graphite
_diffrn_radiation_source 'fine-focus sealed tube'
_diffrn_radiation_type MoK\a
_diffrn_radiation_wavelength 0.71073
_diffrn_reflns_av_R_equivalents 0.0538
_diffrn_reflns_av_sigmaI/netI 0.0688
_diffrn_reflns_limit_h_max 14
_diffrn_reflns_limit_h_min -16
_diffrn_reflns_limit_k_max 12
_diffrn_reflns_limit_k_min -11
_diffrn_reflns_limit_l_max 17
_diffrn_reflns_limit_l_min -16
_diffrn_reflns_number 10279
_diffrn_reflns_theta_full 25.05
_diffrn_reflns_theta_max 25.05
_diffrn_reflns_theta_min 2.77
_diffrn_standards_decay_% 0
_diffrn_standards_interval_count 0
_diffrn_standards_interval_time 0
_diffrn_standards_number 0
_exptl_absorpt_coefficient_mu 8.615
_exptl_absorpt_correction_T_max 0.179
_exptl_absorpt_correction_T_min 0.069
_exptl_absorpt_correction_type multi-scan
_exptl_absorpt_process_details SADABS
_exptl_crystal_colour colorless
_exptl_crystal_density_diffrn 2.062
_exptl_crystal_density_method 'not measured'
_exptl_crystal_description block
_exptl_crystal_F_000 1240
_exptl_crystal_size_max 0.35
_exptl_crystal_size_mid 0.28
_exptl_crystal_size_min 0.20
_refine_diff_density_max 0.999
_refine_diff_density_min -0.981
_refine_diff_density_rms 0.127
_refine_ls_extinction_method none
_refine_ls_goodness_of_fit_ref 1.007
_refine_ls_hydrogen_treatment mixed
_refine_ls_matrix_type full
_refine_ls_number_parameters 194
_refine_ls_number_reflns 3719
_refine_ls_number_restraints 0
_refine_ls_restrained_S_all 1.007
_refine_ls_R_factor_all 0.0889
_refine_ls_R_factor_gt 0.0477
_refine_ls_shift/su_max 0.000
_refine_ls_shift/su_mean 0.000
_refine_ls_structure_factor_coef Fsqd
_refine_ls_weighting_details 'calc w=1/[\s^2^(Fo^2^)+(0.0606P)^2^+0.0000P] where P=(Fo^2^+2Fc^2^)/3'
_refine_ls_weighting_scheme calc
_refine_ls_wR_factor_gt 0.1127
_refine_ls_wR_factor_ref 0.1332
_reflns_number_gt 2332
_reflns_number_total 3719
_reflns_threshold_expression >2sigma(I)
_cod_data_source_file suppl_ncrs-2015-0117_suppl.cif
_cod_data_source_block nw1258
_cod_depositor_comments
;
The following automatic conversions were performed:

data item '_exptl_absorpt_correction_type' value 'Multi-scan' was
changed to 'multi-scan' in accordance with the built-in table derived
from the CIF Core dictionary named 'cif_core.dic' version 2.4.5 last
updated on 2014-11-21.

Automatic conversion script
Id: cif_fix_values 8738 2021-04-28 16:35:53Z antanas 
;
_cod_original_sg_symbol_H-M P2(1)/c
_cod_database_code 8106847

loop_
_symmetry_equiv_pos_as_xyz
'x, y, z'
'-x, y+1/2, -z+1/2'
'-x, -y, -z'
'x, -y-1/2, z-1/2'

loop_
_atom_site_label
_atom_site_type_symbol
_atom_site_fract_x
_atom_site_fract_y
_atom_site_fract_z
_atom_site_U_iso_or_equiv
_atom_site_adp_type
_atom_site_occupancy
_atom_site_symmetry_multiplicity
_atom_site_calc_flag
_atom_site_refinement_flags
_atom_site_disorder_assembly
_atom_site_disorder_group
Cd1 Cd 0.23815(4) 0.02440(6) 0.76994(4) 0.0449(2) Uani 1 1 d . . .
Br1 Br 0.24952(7) 0.27167(9) 0.73408(7) 0.0665(3) Uani 1 1 d . . .
Br2 Br 0.29923(8) -0.00508(10) 0.93678(7) 0.0674(3) Uani 1 1 d . . .
Br3 Br 0.34387(8) -0.09956(11) 0.66475(7) 0.0763(4) Uani 1 1 d . . .
Br4 Br 0.06126(8) -0.03790(13) 0.74107(8) 0.0904(4) Uani 1 1 d . . .
N1 N 0.4682(5) 0.7040(6) 0.8930(5) 0.0456(17) Uani 1 1 d . . .
N2 N 0.4249(5) 0.6018(6) 0.7691(4) 0.0450(17) Uani 1 1 d . . .
N3 N 0.0730(5) 0.2572(7) 0.9799(5) 0.0542(18) Uani 1 1 d . . .
N4 N -0.0587(5) 0.1645(7) 0.9290(5) 0.0558(19) Uani 1 1 d . . .
C1 C 0.4947(6) 0.6660(8) 0.8129(6) 0.050(2) Uani 1 1 d . . .
H1 H 0.5545 0.6828 0.7910 0.060 Uiso 1 1 calc R . .
C2 C 0.3766(7) 0.6626(9) 0.9003(6) 0.059(2) Uani 1 1 d . . .
H2 H 0.3394 0.6765 0.9491 0.070 Uiso 1 1 calc R . .
C3 C 0.3489(7) 0.5962(8) 0.8223(6) 0.055(2) Uani 1 1 d . . .
H3 H 0.2899 0.5555 0.8084 0.067 Uiso 1 1 calc R . .
C4 C 0.4260(8) 0.5495(10) 0.6776(6) 0.080(3) Uani 1 1 d . . .
H4A H 0.3994 0.6124 0.6348 0.120 Uiso 1 1 calc R . .
H4B H 0.3882 0.4714 0.6728 0.120 Uiso 1 1 calc R . .
H4C H 0.4913 0.5302 0.6649 0.120 Uiso 1 1 calc R . .
C5 C 0.5312(7) 0.7680(9) 0.9630(6) 0.065(3) Uani 1 1 d . . .
H5A H 0.4960 0.8371 0.9907 0.078 Uiso 1 1 calc R . .
H5B H 0.5857 0.8067 0.9357 0.078 Uiso 1 1 calc R . .
C6 C 0.5676(7) 0.6712(9) 1.0354(6) 0.066(3) Uani 1 1 d . . .
H6A H 0.5145 0.6416 1.0679 0.100 Uiso 1 1 calc R . .
H6B H 0.6146 0.7125 1.0766 0.100 Uiso 1 1 calc R . .
H6C H 0.5966 0.5984 1.0072 0.100 Uiso 1 1 calc R . .
C7 C 0.0213(7) 0.2227(9) 0.9071(6) 0.057(2) Uani 1 1 d . . .
H7 H 0.0380 0.2369 0.8482 0.068 Uiso 1 1 calc R . .
C8 C 0.0228(8) 0.2194(11) 1.0525(7) 0.077(3) Uani 1 1 d . . .
H8 H 0.0417 0.2331 1.1133 0.092 Uiso 1 1 calc R . .
C9 C -0.0548(8) 0.1620(10) 1.0210(7) 0.072(3) Uani 1 1 d . . .
H9 H -0.1008 0.1248 1.0555 0.087 Uiso 1 1 calc R . .
C10 C -0.1349(7) 0.1177(11) 0.8654(7) 0.088(4) Uani 1 1 d . . .
H10A H -0.1931 0.1654 0.8733 0.132 Uiso 1 1 calc R . .
H10B H -0.1457 0.0270 0.8759 0.132 Uiso 1 1 calc R . .
H10C H -0.1165 0.1298 0.8047 0.132 Uiso 1 1 calc R . .
C11 C 0.1635(7) 0.3308(10) 0.9836(7) 0.068(3) Uani 1 1 d . . .
H11A H 0.2010 0.3118 1.0399 0.082 Uiso 1 1 calc R . .
H11B H 0.2009 0.3041 0.9340 0.082 Uiso 1 1 calc R . .
C12 C 0.1449(8) 0.4706(10) 0.9774(8) 0.082(3) Uani 1 1 d . . .
H12A H 0.0973 0.4874 0.9285 0.123 Uiso 1 1 calc R . .
H12B H 0.2036 0.5153 0.9666 0.123 Uiso 1 1 calc R . .
H12C H 0.1216 0.5007 1.0332 0.123 Uiso 1 1 calc R . .

loop_
_atom_site_aniso_label
_atom_site_aniso_U_11
_atom_site_aniso_U_22
_atom_site_aniso_U_33
_atom_site_aniso_U_23
_atom_site_aniso_U_13
_atom_site_aniso_U_12
Cd1 0.0447(4) 0.0460(4) 0.0441(4) -0.0014(3) 0.0043(3) -0.0031(3)
Br1 0.0767(7) 0.0542(6) 0.0674(7) 0.0029(5) -0.0013(5) -0.0007(5)
Br2 0.0726(7) 0.0681(6) 0.0593(6) 0.0051(5) -0.0107(5) -0.0079(5)
Br3 0.0841(8) 0.0698(7) 0.0779(8) -0.0058(6) 0.0252(6) 0.0114(6)
Br4 0.0652(8) 0.1205(10) 0.0850(8) -0.0171(7) 0.0023(6) -0.0236(7)
N1 0.043(4) 0.042(4) 0.050(5) -0.001(3) -0.005(3) -0.002(3)
N2 0.056(5) 0.037(4) 0.041(4) -0.003(3) 0.003(4) 0.002(3)
N3 0.049(5) 0.057(4) 0.056(5) 0.001(4) 0.003(4) 0.004(4)
N4 0.047(5) 0.051(4) 0.070(6) -0.006(4) 0.004(4) -0.002(4)
C1 0.046(5) 0.055(5) 0.050(6) 0.010(5) 0.007(4) 0.000(4)
C2 0.061(7) 0.069(6) 0.047(6) 0.003(5) 0.011(5) 0.002(5)
C3 0.048(6) 0.056(5) 0.061(6) -0.003(5) -0.008(5) -0.007(5)
C4 0.111(9) 0.083(7) 0.048(6) -0.018(5) 0.018(6) -0.015(7)
C5 0.076(7) 0.056(6) 0.061(6) -0.012(5) -0.019(5) -0.005(5)
C6 0.069(7) 0.074(7) 0.054(6) 0.012(5) -0.008(5) -0.009(5)
C7 0.049(6) 0.076(7) 0.045(6) 0.006(5) -0.001(5) 0.004(5)
C8 0.082(8) 0.101(9) 0.048(6) 0.016(6) 0.008(6) -0.010(7)
C9 0.078(8) 0.084(7) 0.057(7) 0.006(6) 0.024(6) -0.019(6)
C10 0.064(7) 0.115(9) 0.083(8) -0.014(7) -0.015(6) -0.022(7)
C11 0.054(6) 0.087(8) 0.063(7) -0.005(6) 0.006(5) -0.008(5)
C12 0.065(7) 0.092(8) 0.088(8) -0.008(7) -0.008(6) -0.034(6)

loop_
_atom_type_symbol
_atom_type_description
_atom_type_scat_dispersion_real
_atom_type_scat_dispersion_imag
_atom_type_scat_source
C C 0.0033 0.0016 'International Tables Vol C Tables 4.2.6.8 and 6.1.1.4'
H H 0.0000 0.0000 'International Tables Vol C Tables 4.2.6.8 and 6.1.1.4'
N N 0.0061 0.0033 'International Tables Vol C Tables 4.2.6.8 and 6.1.1.4'
Cd Cd -0.8075 1.2024 'International Tables Vol C Tables 4.2.6.8 and 6.1.1.4'
Br Br -0.2901 2.4595 'International Tables Vol C Tables 4.2.6.8 and 6.1.1.4'

loop_
_geom_angle_atom_site_label_1
_geom_angle_atom_site_label_2
_geom_angle_atom_site_label_3
_geom_angle
_geom_angle_site_symmetry_1
_geom_angle_site_symmetry_3
Br4 Cd1 Br3 111.30(5) . .
Br4 Cd1 Br2 112.20(4) . .
Br3 Cd1 Br2 111.24(4) . .
Br4 Cd1 Br1 106.49(4) . .
Br3 Cd1 Br1 108.44(4) . .
Br2 Cd1 Br1 106.88(4) . .
C1 N1 C2 107.7(7) . .
C1 N1 C5 125.1(8) . .
C2 N1 C5 127.0(8) . .
C1 N2 C3 108.2(7) . .
C1 N2 C4 126.1(8) . .
C3 N2 C4 125.6(8) . .
C7 N3 C8 106.7(8) . .
C7 N3 C11 126.3(8) . .
C8 N3 C11 126.8(8) . .
C7 N4 C9 106.4(8) . .
C7 N4 C10 125.4(9) . .
C9 N4 C10 128.2(9) . .
N2 C1 N1 110.4(8) . .
N1 C2 C3 107.2(8) . .
N2 C3 C2 106.5(8) . .
N1 C5 C6 110.8(7) . .
N3 C7 N4 110.1(9) . .
C9 C8 N3 107.8(9) . .
C8 C9 N4 108.9(9) . .
C12 C11 N3 111.0(8) . .

loop_
_geom_bond_atom_site_label_1
_geom_bond_atom_site_label_2
_geom_bond_distance
_geom_bond_site_symmetry_2
Cd1 Br4 2.5452(13) .
Cd1 Br3 2.5579(12) .
Cd1 Br2 2.5687(12) .
Cd1 Br1 2.6044(12) .
N1 C1 1.325(10) .
N1 C2 1.354(11) .
N1 C5 1.463(10) .
N2 C1 1.305(10) .
N2 C3 1.364(11) .
N2 C4 1.458(10) .
N3 C7 1.300(10) .
N3 C8 1.378(11) .
N3 C11 1.465(11) .
N4 C7 1.323(11) .
N4 C9 1.359(11) .
N4 C10 1.446(11) .
C2 C3 1.371(12) .
C5 C6 1.520(11) .
C8 C9 1.286(13) .
C11 C12 1.462(14) .
